data_4306277
loop_
_publ_author_name
'Chun-Ying Li'
'Xiao-Xia Chen'
'Jian Zhou'
'Qin-Yu Zhu'
'Zhi-Xin Lei'
'Yong Zhang'
'Jie Dai'

_publ_section_title
;
Cationic Main-Group Metal Chalcogenide with a 1-D Polymeric Structure,
[{In(dien)}2(InTe4)].Cl
;
_journal_name_full 'Inorganic Chemistry'
_journal_page_first 8586
_journal_page_last 8588
_journal_paper_doi 10.1021/ic801121q
_journal_volume 47
_journal_year 2008
_chemical_formula_moiety 'C8 H26 In3 N6 Te4, Cl'
_chemical_formula_sum 'C8 H26 Cl In3 N6 Te4'
_chemical_formula_weight 1096.66
_chemical_name_systematic
; 
 ? 
;
_space_group_IT_number 13
_symmetry_cell_setting monoclinic
_symmetry_Int_Tables_number 13
_symmetry_space_group_name_Hall '-P 2yc'
_symmetry_space_group_name_H-M 'P 1 2/c 1'
_atom_sites_solution_hydrogens geom
_atom_sites_solution_primary direct
_atom_sites_solution_secondary difmap
_audit_creation_method SHELXL-97
_cell_angle_alpha 90.00
_cell_angle_beta 105.440(4)
_cell_angle_gamma 90.00
_cell_formula_units_Z 2
_cell_length_a 13.755(3)
_cell_length_b 6.6926(12)
_cell_length_c 13.692(3)
_cell_measurement_reflns_used 4347
_cell_measurement_temperature 223(2)
_cell_measurement_theta_max 25.3
_cell_measurement_theta_min 3.0
_cell_volume 1215.0(4)
_computing_cell_refinement CrystalClear
_computing_data_collection CrystalClear
_computing_data_reduction CrystalStructure
_computing_structure_refinement 'SHELXL-97 (Sheldrick, 1997)'
_computing_structure_solution 'SHELXS-97 (Sheldrick, 1990)'
_diffrn_ambient_temperature 223(2)
_diffrn_detector_area_resol_mean 7.31
_diffrn_measured_fraction_theta_full 1.000
_diffrn_measured_fraction_theta_max 1.000
_diffrn_measurement_device_type 'Rigaku Mercury'
_diffrn_measurement_method \w
_diffrn_radiation_monochromator graphite
_diffrn_radiation_source 'fine-focus sealed tube'
_diffrn_radiation_type MoK\a
_diffrn_radiation_wavelength 0.71073
_diffrn_reflns_av_R_equivalents 0.0432
_diffrn_reflns_av_sigmaI/netI 0.0330
_diffrn_reflns_limit_h_max 15
_diffrn_reflns_limit_h_min -16
_diffrn_reflns_limit_k_max 8
_diffrn_reflns_limit_k_min -8
_diffrn_reflns_limit_l_max 16
_diffrn_reflns_limit_l_min -16
_diffrn_reflns_number 11260
_diffrn_reflns_theta_full 25.35
_diffrn_reflns_theta_max 25.35
_diffrn_reflns_theta_min 3.04
_exptl_absorpt_coefficient_mu 7.644
_exptl_absorpt_correction_T_max 0.400
_exptl_absorpt_correction_T_min 0.172
_exptl_absorpt_correction_type multi-scan
_exptl_absorpt_process_details 'Jacobson, R. (1998) Private communication'
_exptl_crystal_colour yellow
_exptl_crystal_density_diffrn 2.998
_exptl_crystal_density_method 'not measured'
_exptl_crystal_description block
_exptl_crystal_F_000 976
_exptl_crystal_size_max 0.29
_exptl_crystal_size_mid 0.14
_exptl_crystal_size_min 0.12
_refine_diff_density_max 0.610
_refine_diff_density_min -0.765
_refine_diff_density_rms 0.148
_refine_ls_extinction_coef 0.00554(15)
_refine_ls_extinction_expression Fc^*^=kFc[1+0.001xFc^2^\l^3^/sin(2\q)]^-1/4^
_refine_ls_extinction_method SHELXL
_refine_ls_goodness_of_fit_ref 1.177
_refine_ls_hydrogen_treatment constr
_refine_ls_matrix_type full
_refine_ls_number_parameters 103
_refine_ls_number_reflns 2223
_refine_ls_number_restraints 0
_refine_ls_restrained_S_all 1.177
_refine_ls_R_factor_all 0.0307
_refine_ls_R_factor_gt 0.0271
_refine_ls_shift/su_max 0.000
_refine_ls_shift/su_mean 0.000
_refine_ls_structure_factor_coef Fsqd
_refine_ls_weighting_details 'calc w=1/[\s^2^(Fo^2^)+(0.0152P)^2^+0.9471P] where P=(Fo^2^+2Fc^2^)/3'
_refine_ls_weighting_scheme calc
_refine_ls_wR_factor_gt 0.0518
_refine_ls_wR_factor_ref 0.0530
_reflns_number_gt 2082
_reflns_number_total 2223
_reflns_threshold_expression >2sigma(I)
_cod_data_source_file ic801121q_si_001_1.cif
_cod_data_source_block l
_cod_original_cell_volume 1214.9(4)
_cod_original_sg_symbol_H-M 'P 2/c'
_cod_database_code 4306277

loop_
_symmetry_equiv_pos_as_xyz
'x, y, z'
'-x, y, -z+1/2'
'-x, -y, -z'
'x, -y, z-1/2'

loop_
_atom_site_label
_atom_site_type_symbol
_atom_site_fract_x
_atom_site_fract_y
_atom_site_fract_z
_atom_site_U_iso_or_equiv
_atom_site_adp_type
_atom_site_occupancy
_atom_site_symmetry_multiplicity
_atom_site_calc_flag
_atom_site_refinement_flags
_atom_site_disorder_assembly
_atom_site_disorder_group
Te1 Te 0.38884(3) 0.46055(5) 0.09434(2) 0.02740(12) Uani 1 1 d . . .
Te2 Te 0.60314(3) -0.00910(5) 0.14363(2) 0.02563(12) Uani 1 1 d . . .
In1 In 0.5000 0.22323(7) 0.2500 0.02230(14) Uani 1 2 d S . .
In2 In 0.31675(3) 0.72982(5) 0.20620(2) 0.02138(12) Uani 1 1 d . . .
Cl1 Cl 0.0000 0.9955(3) 0.2500 0.0364(5) Uani 1 2 d S . .
N1 N 0.1442(3) 0.7113(6) 0.1577(3) 0.0281(10) Uani 1 1 d . . .
H1 H 0.1190 0.8065 0.1928 0.034 Uiso 1 1 calc R . .
N2 N 0.2629(3) 0.9474(6) 0.0634(3) 0.0327(11) Uani 1 1 d . . .
H2A H 0.2876 1.0723 0.0807 0.039 Uiso 1 1 calc R . .
H2B H 0.2877 0.9029 0.0120 0.039 Uiso 1 1 calc R . .
N3 N 0.2709(3) 0.4943(6) 0.3172(3) 0.0296(10) Uani 1 1 d . . .
H3A H 0.2966 0.3722 0.3086 0.035 Uiso 1 1 calc R . .
H3B H 0.2979 0.5326 0.3826 0.035 Uiso 1 1 calc R . .
C1 C 0.1087(4) 0.7573(8) 0.0483(4) 0.0389(14) Uani 1 1 d . . .
H1A H 0.0348 0.7644 0.0275 0.047 Uiso 1 1 calc R . .
H1B H 0.1300 0.6518 0.0088 0.047 Uiso 1 1 calc R . .
C2 C 0.1530(4) 0.9554(8) 0.0291(4) 0.0395(14) Uani 1 1 d . . .
H2C H 0.1319 0.9862 -0.0435 0.047 Uiso 1 1 calc R . .
H2D H 0.1280 1.0616 0.0654 0.047 Uiso 1 1 calc R . .
C3 C 0.1140(4) 0.5146(8) 0.1853(4) 0.0384(14) Uani 1 1 d . . .
H3C H 0.1361 0.4111 0.1454 0.046 Uiso 1 1 calc R . .
H3D H 0.0404 0.5079 0.1711 0.046 Uiso 1 1 calc R . .
C4 C 0.1616(4) 0.4799(8) 0.2972(4) 0.0342(13) Uani 1 1 d . . .
H4A H 0.1372 0.5800 0.3372 0.041 Uiso 1 1 calc R . .
H4B H 0.1430 0.3473 0.3166 0.041 Uiso 1 1 calc R . .

loop_
_atom_site_aniso_label
_atom_site_aniso_U_11
_atom_site_aniso_U_22
_atom_site_aniso_U_33
_atom_site_aniso_U_23
_atom_site_aniso_U_13
_atom_site_aniso_U_12
Te1 0.0340(2) 0.0280(2) 0.0206(2) 0.00066(14) 0.00784(16) 0.00824(15)
Te2 0.0308(2) 0.0262(2) 0.0214(2) 0.00321(14) 0.00958(15) 0.00643(15)
In1 0.0187(3) 0.0239(3) 0.0243(3) 0.000 0.0055(2) 0.000
In2 0.0210(2) 0.0221(2) 0.0206(2) -0.00120(14) 0.00463(15) 0.00004(14)
Cl1 0.0347(11) 0.0358(10) 0.0420(11) 0.000 0.0161(9) 0.000
N1 0.025(2) 0.032(2) 0.028(2) -0.0044(19) 0.0074(19) 0.0039(19)
N2 0.046(3) 0.025(2) 0.027(2) -0.0010(19) 0.010(2) 0.001(2)
N3 0.039(3) 0.025(2) 0.026(2) -0.0014(18) 0.012(2) 0.0031(19)
C1 0.025(3) 0.052(4) 0.033(3) -0.005(3) -0.004(3) 0.005(3)
C2 0.049(4) 0.035(3) 0.030(3) 0.005(3) 0.002(3) 0.015(3)
C3 0.029(3) 0.042(3) 0.045(3) -0.008(3) 0.012(3) -0.007(3)
C4 0.038(3) 0.036(3) 0.036(3) 0.000(2) 0.024(3) -0.006(3)

loop_
_atom_type_symbol
_atom_type_description
_atom_type_scat_dispersion_real
_atom_type_scat_dispersion_imag
_atom_type_scat_source
C C 0.0033 0.0016 'International Tables Vol C Tables 4.2.6.8 and 6.1.1.4'
H H 0.0000 0.0000 'International Tables Vol C Tables 4.2.6.8 and 6.1.1.4'
In In -0.7276 1.3100 'International Tables Vol C Tables 4.2.6.8 and 6.1.1.4'
N N 0.0061 0.0033 'International Tables Vol C Tables 4.2.6.8 and 6.1.1.4'
Te Te -0.5308 1.6751 'International Tables Vol C Tables 4.2.6.8 and 6.1.1.4'
Cl Cl 0.1484 0.1585 'International Tables Vol C Tables 4.2.6.8 and 6.1.1.4'

loop_
_geom_angle_atom_site_label_1
_geom_angle_atom_site_label_2
_geom_angle_atom_site_label_3
_geom_angle
_geom_angle_site_symmetry_1
_geom_angle_site_symmetry_3
_geom_angle_publ_flag
In2 Te1 In1 98.984(19) . . ?
In2 Te2 In1 97.199(19) 2_645 . ?
Te2 In1 Te2 111.60(2) 2_655 . ?
Te2 In1 Te1 99.943(16) 2_655 2_655 ?
Te2 In1 Te1 118.174(16) . 2_655 ?
Te2 In1 Te1 118.174(16) 2_655 . ?
Te2 In1 Te1 99.943(16) . . ?
Te1 In1 Te1 110.00(2) 2_655 . ?
N1 In2 N3 73.75(14) . . ?
N1 In2 N2 74.01(15) . . ?
N3 In2 N2 147.71(16) . . ?
N1 In2 Te2 115.91(10) . 2_665 ?
N3 In2 Te2 93.78(10) . 2_665 ?
N2 In2 Te2 101.74(10) . 2_665 ?
N1 In2 Te1 107.82(10) . . ?
N3 In2 Te1 96.80(10) . . ?
N2 In2 Te1 91.33(10) . . ?
Te2 In2 Te1 136.243(19) 2_665 . ?
C3 N1 C1 114.2(4) . . ?
C3 N1 In2 108.6(3) . . ?
C1 N1 In2 108.7(3) . . ?
C3 N1 H1 108.4 . . ?
C1 N1 H1 108.4 . . ?
In2 N1 H1 108.4 . . ?
C2 N2 In2 110.7(3) . . ?
C2 N2 H2A 109.5 . . ?
In2 N2 H2A 109.5 . . ?
C2 N2 H2B 109.5 . . ?
In2 N2 H2B 109.5 . . ?
H2A N2 H2B 108.1 . . ?
C4 N3 In2 111.0(3) . . ?
C4 N3 H3A 109.4 . . ?
In2 N3 H3A 109.4 . . ?
C4 N3 H3B 109.4 . . ?
In2 N3 H3B 109.4 . . ?
H3A N3 H3B 108.0 . . ?
N1 C1 C2 108.6(4) . . ?
N1 C1 H1A 110.0 . . ?
C2 C1 H1A 110.0 . . ?
N1 C1 H1B 110.0 . . ?
C2 C1 H1B 110.0 . . ?
H1A C1 H1B 108.4 . . ?
N2 C2 C1 110.1(4) . . ?
N2 C2 H2C 109.6 . . ?
C1 C2 H2C 109.6 . . ?
N2 C2 H2D 109.6 . . ?
C1 C2 H2D 109.6 . . ?
H2C C2 H2D 108.2 . . ?
N1 C3 C4 108.9(4) . . ?
N1 C3 H3C 109.9 . . ?
C4 C3 H3C 109.9 . . ?
N1 C3 H3D 109.9 . . ?
C4 C3 H3D 109.9 . . ?
H3C C3 H3D 108.3 . . ?
N3 C4 C3 109.1(4) . . ?
N3 C4 H4A 109.9 . . ?
C3 C4 H4A 109.9 . . ?
N3 C4 H4B 109.9 . . ?
C3 C4 H4B 109.9 . . ?
H4A C4 H4B 108.3 . . ?

loop_
_geom_bond_atom_site_label_1
_geom_bond_atom_site_label_2
_geom_bond_distance
_geom_bond_site_symmetry_2
_geom_bond_publ_flag
Te1 In2 2.7175(5) . ?
Te1 In1 2.7691(5) . ?
Te2 In2 2.6998(6) 2_645 ?
Te2 In1 2.7662(5) . ?
In1 Te2 2.7662(5) 2_655 ?
In1 Te1 2.7691(5) 2_655 ?
In2 N1 2.291(4) . ?
In2 N3 2.388(4) . ?
In2 N2 2.392(4) . ?
In2 Te2 2.6998(6) 2_665 ?
N1 C3 1.460(6) . ?
N1 C1 1.479(6) . ?
N1 H1 0.9200 . ?
N2 C2 1.459(7) . ?
N2 H2A 0.9100 . ?
N2 H2B 0.9100 . ?
N3 C4 1.458(7) . ?
N3 H3A 0.9100 . ?
N3 H3B 0.9100 . ?
C1 C2 1.511(7) . ?
C1 H1A 0.9800 . ?
C1 H1B 0.9800 . ?
C2 H2C 0.9800 . ?
C2 H2D 0.9800 . ?
C3 C4 1.514(7) . ?
C3 H3C 0.9800 . ?
C3 H3D 0.9800 . ?
C4 H4A 0.9800 . ?
C4 H4B 0.9800 . ?

loop_
_geom_hbond_atom_site_label_D
_geom_hbond_atom_site_label_H
_geom_hbond_atom_site_label_A
_geom_hbond_distance_DH
_geom_hbond_distance_HA
_geom_hbond_distance_DA
_geom_hbond_angle_DHA
_geom_hbond_site_symmetry_A
N1 H1 Cl1 0.92 2.36 3.238(4) 159.3 .
N2 H2A Te1 0.91 2.93 3.819(4) 165.9 1_565
N2 H2B Te2 0.91 3.00 3.792(4) 146.4 3_665
N3 H3A Te2 0.91 2.89 3.760(4) 160.2 2_655
N3 H3B Te1 0.91 2.84 3.721(4) 164.5 4_566

loop_
_geom_torsion_atom_site_label_1
_geom_torsion_atom_site_label_2
_geom_torsion_atom_site_label_3
_geom_torsion_atom_site_label_4
_geom_torsion
_geom_torsion_site_symmetry_1
_geom_torsion_site_symmetry_2
_geom_torsion_site_symmetry_3
_geom_torsion_site_symmetry_4
_geom_torsion_publ_flag
In2 Te2 In1 Te2 -45.339(11) 2_645 . . 2_655 ?
In2 Te2 In1 Te1 69.67(2) 2_645 . . 2_655 ?
In2 Te2 In1 Te1 -171.139(14) 2_645 . . . ?
In2 Te1 In1 Te2 68.94(2) . . . 2_655 ?
In2 Te1 In1 Te2 -169.877(14) . . . . ?
In2 Te1 In1 Te1 -44.853(12) . . . 2_655 ?
In1 Te1 In2 N1 -119.37(11) . . . . ?
In1 Te1 In2 N3 -44.31(11) . . . . ?
In1 Te1 In2 N2 167.01(11) . . . . ?
In1 Te1 In2 Te2 58.44(3) . . . 2_665 ?
N3 In2 N1 C3 -26.8(3) . . . . ?
N2 In2 N1 C3 151.5(3) . . . . ?
Te2 In2 N1 C3 -113.0(3) 2_665 . . . ?
Te1 In2 N1 C3 65.3(3) . . . . ?
N3 In2 N1 C1 -151.5(3) . . . . ?
N2 In2 N1 C1 26.7(3) . . . . ?
Te2 In2 N1 C1 122.3(3) 2_665 . . . ?
Te1 In2 N1 C1 -59.4(3) . . . . ?
N1 In2 N2 C2 2.9(3) . . . . ?
N3 In2 N2 C2 6.1(5) . . . . ?
Te2 In2 N2 C2 -110.9(3) 2_665 . . . ?
Te1 In2 N2 C2 111.1(3) . . . . ?
N1 In2 N3 C4 -3.6(3) . . . . ?
N2 In2 N3 C4 -6.8(5) . . . . ?
Te2 In2 N3 C4 112.3(3) 2_665 . . . ?
Te1 In2 N3 C4 -110.2(3) . . . . ?
C3 N1 C1 C2 -174.8(4) . . . . ?
In2 N1 C1 C2 -53.5(5) . . . . ?
In2 N2 C2 C1 -31.8(5) . . . . ?
N1 C1 C2 N2 57.6(6) . . . . ?
C1 N1 C3 C4 175.7(4) . . . . ?
In2 N1 C3 C4 54.3(5) . . . . ?
In2 N3 C4 C3 32.4(5) . . . . ?
N1 C3 C4 N3 -58.5(5) . . . . ?
